data_7233660
loop_
_publ_author_name
'Pan Zhou'
'Zhihua Sun'
'Shuquan Zhang'
'Chengmin Ji'
'Sangen Zhao'
'Ren-Gen Xiong'
'Junhua Luo'

_publ_section_title
;
 A sequentially switchable molecular dielectric material tuned by the
 stepwise ordering in diisopropylammonium trifluoromethanesulfonate
;
_journal_name_full 'Journal of Materials Chemistry C'
_journal_page_first 2341
_journal_page_last 2345
_journal_paper_doi 10.1039/C3TC32238F
_journal_volume 2
_journal_year 2014
_chemical_formula_moiety 'C F3 O3 S, C6 H16 N'
_chemical_formula_sum 'C7 H16 F3 N O3 S'
_chemical_formula_weight 251.27
_space_group_crystal_system triclinic
_space_group_IT_number 2
_space_group_name_Hall '-P 1'
_space_group_name_H-M_alt 'P -1'
_atom_sites_solution_hydrogens geom
_atom_sites_solution_primary direct
_atom_sites_solution_secondary difmap
_cell_angle_alpha 90.964(7)
_cell_angle_beta 93.394(7)
_cell_angle_gamma 91.206(8)
_cell_formula_units_Z 2
_cell_length_a 7.9073(8)
_cell_length_b 8.8169(9)
_cell_length_c 8.9215(7)
_cell_measurement_temperature 173(2)
_cell_volume 620.66(10)
_computing_molecular_graphics
;
O. V. Dolomanov, L. J. Bourhis, R. J. Gildea, J. A. K. Howard and H. Puschmann,
OLEX2: a complete structure solution, refinement and analysis program.
J. Appl. Cryst. (2009). 42, 339-341.
;
_computing_publication_material
;
O. V. Dolomanov, L. J. Bourhis, R. J. Gildea, J. A. K. Howard and H. Puschmann,
OLEX2: a complete structure solution, refinement and analysis program.
J. Appl. Cryst. (2009). 42, 339-341.
;
_computing_structure_refinement
;
SHELXL, G.M. Sheldrick, Acta Cryst.
(2008). A64, 112-122
;
_computing_structure_solution
;
SHELXS, G.M. Sheldrick, Acta Cryst.
(2008). A64, 112-122
;
_diffrn_ambient_temperature 173.15
_diffrn_measured_fraction_theta_full 0.991
_diffrn_measured_fraction_theta_max 0.991
_diffrn_measurement_device_type 'multiwire proportional'
_diffrn_measurement_method 'phi and omega scans'
_diffrn_radiation_monochromator graphite
_diffrn_radiation_type MoK\a
_diffrn_radiation_wavelength 0.71073
_diffrn_reflns_av_R_equivalents 0.0471
_diffrn_reflns_av_unetI/netI 0.0435
_diffrn_reflns_limit_h_max 9
_diffrn_reflns_limit_h_min -9
_diffrn_reflns_limit_k_max 11
_diffrn_reflns_limit_k_min -11
_diffrn_reflns_limit_l_max 11
_diffrn_reflns_limit_l_min -11
_diffrn_reflns_number 7497
_diffrn_reflns_theta_full 26.37
_diffrn_reflns_theta_max 26.37
_diffrn_reflns_theta_min 3.22
_diffrn_source 'fine-focus sealed tube'
_exptl_absorpt_coefficient_mu 0.288
_exptl_absorpt_correction_type none
_exptl_crystal_density_diffrn 1.345
_exptl_crystal_density_method 'not measured'
_exptl_crystal_F_000 264
_refine_diff_density_max 1.263
_refine_diff_density_min -0.487
_refine_diff_density_rms 0.110
_refine_ls_extinction_method none
_refine_ls_goodness_of_fit_ref 1.099
_refine_ls_hydrogen_treatment mixed
_refine_ls_matrix_type full
_refine_ls_number_parameters 140
_refine_ls_number_reflns 2507
_refine_ls_number_restraints 0
_refine_ls_restrained_S_all 1.099
_refine_ls_R_factor_all 0.0997
_refine_ls_R_factor_gt 0.0889
_refine_ls_shift/su_max 0.000
_refine_ls_shift/su_mean 0.000
_refine_ls_structure_factor_coef Fsqd
_refine_ls_weighting_details 'calc w=1/[\s^2^(Fo^2^)+(0.1498P)^2^+0.7006P] where P=(Fo^2^+2Fc^2^)/3'
_refine_ls_weighting_scheme calc
_refine_ls_wR_factor_gt 0.2500
_refine_ls_wR_factor_ref 0.2618
_reflns_number_gt 2089
_reflns_number_total 2507
_reflns_threshold_expression >2sigma(I)
_cod_data_source_file 1000003.cif
_cod_data_source_block PCOD1000003
_cod_database_code 7233660
_olex2_refinement_description
;
1. Fixed Uiso
 At 1.2 times of:
  All C(H) groups, All N(H,H) groups
 At 1.5 times of:
  All C(H,H,H) groups
2.a Ternary CH refined with riding coordinates:
 C5(H5), C2(H2)
2.b Secondary CH2 refined with riding coordinates:
 N2(H2A,H2B)
2.c Idealised Me refined as rotating group:
 C6(H6A,H6B,H6C), C8(H8A,H8B,H8C), C3(H3A,H3B,H3C), C1(H1A,H1B,H1C)
;

loop_
_space_group_symop_id
_space_group_symop_operation_xyz
1 'x, y, z'
2 '-x, -y, -z'

loop_
_atom_site_label
_atom_site_type_symbol
_atom_site_fract_x
_atom_site_fract_y
_atom_site_fract_z
_atom_site_U_iso_or_equiv
_atom_site_adp_type
_atom_site_occupancy
_atom_site_symmetry_multiplicity
_atom_site_calc_flag
_atom_site_refinement_flags
_atom_site_disorder_assembly
_atom_site_disorder_group
S1 S 0.65886(12) 0.73294(10) 0.71020(10) 0.0375(4) Uani 1 1 d . . .
N2 N 0.5015(4) 0.7162(3) 0.3054(3) 0.0300(7) Uani 1 1 d . . .
H2A H 0.4661 0.6164 0.3102 0.036 Uiso 1 1 calc R . .
H2B H 0.5441 0.7452 0.4000 0.036 Uiso 1 1 calc R . .
O3 O 0.6457(4) 0.8359(3) 0.5876(3) 0.0476(8) Uani 1 1 d . . .
C5 C 0.3478(4) 0.8094(4) 0.2680(4) 0.0353(8) Uani 1 1 d . . .
H5 H 0.3844 0.9185 0.2637 0.042 Uiso 1 1 calc R . .
C6 C 0.2655(6) 0.7621(6) 0.1180(5) 0.0529(11) Uani 1 1 d . . .
H6A H 0.3430 0.7844 0.0391 0.079 Uiso 1 1 calc R . .
H6B H 0.1608 0.8181 0.0996 0.079 Uiso 1 1 calc R . .
H6C H 0.2391 0.6530 0.1174 0.079 Uiso 1 1 calc R . .
C7 C 0.8834(5) 0.7384(5) 0.7666(5) 0.0494(10) Uani 1 1 d . . .
C8 C 0.2306(5) 0.7919(5) 0.3944(5) 0.0503(11) Uani 1 1 d . . .
H8A H 0.1321 0.8560 0.3762 0.075 Uiso 1 1 calc R . .
H8B H 0.2908 0.8226 0.4896 0.075 Uiso 1 1 calc R . .
H8C H 0.1929 0.6856 0.3993 0.075 Uiso 1 1 calc R . .
O2 O 0.5816(6) 0.7846(6) 0.8398(4) 0.0895(16) Uani 1 1 d . . .
O1 O 0.6293(5) 0.5789(4) 0.6611(5) 0.0823(14) Uani 1 1 d . . .
C2 C 0.6449(4) 0.7234(4) 0.2017(4) 0.0356(8) Uani 1 1 d . . .
H2 H 0.5992 0.6972 0.0974 0.043 Uiso 1 1 calc R . .
C3 C 0.7216(6) 0.8825(5) 0.2031(6) 0.0533(11) Uani 1 1 d . . .
H3A H 0.7606 0.9119 0.3060 0.080 Uiso 1 1 calc R . .
H3B H 0.6359 0.9534 0.1656 0.080 Uiso 1 1 calc R . .
H3C H 0.8177 0.8849 0.1387 0.080 Uiso 1 1 calc R . .
C1 C 0.7720(6) 0.6049(6) 0.2512(6) 0.0542(11) Uani 1 1 d . . .
H1A H 0.8122 0.6255 0.3558 0.081 Uiso 1 1 calc R . .
H1B H 0.8682 0.6087 0.1870 0.081 Uiso 1 1 calc R . .
H1C H 0.7176 0.5039 0.2430 0.081 Uiso 1 1 calc R . .
F13 F 0.9179(4) 0.6457(4) 0.8791(4) 0.0697(9) Uani 1 1 d . . .
F1 F 0.9298(5) 0.8758(4) 0.8141(5) 0.1074(16) Uani 1 1 d . . .
F2 F 0.9739(5) 0.6953(6) 0.6573(4) 0.1110(16) Uani 1 1 d . . .

loop_
_atom_site_aniso_label
_atom_site_aniso_U_11
_atom_site_aniso_U_22
_atom_site_aniso_U_33
_atom_site_aniso_U_23
_atom_site_aniso_U_13
_atom_site_aniso_U_12
S1 0.0389(6) 0.0375(6) 0.0359(6) -0.0002(4) 0.0023(4) -0.0013(4)
N2 0.0311(14) 0.0313(14) 0.0275(14) 0.0001(12) 0.0024(11) -0.0014(11)
O3 0.0629(19) 0.0426(15) 0.0357(15) -0.0032(12) -0.0088(13) -0.0018(13)
C5 0.0292(17) 0.0311(17) 0.045(2) 0.0001(15) 0.0023(15) -0.0005(13)
C6 0.041(2) 0.066(3) 0.051(3) 0.005(2) -0.0069(19) 0.0051(19)
C7 0.039(2) 0.056(2) 0.053(2) 0.004(2) -0.0002(19) -0.0046(18)
C8 0.040(2) 0.053(2) 0.059(3) -0.006(2) 0.013(2) 0.0032(17)
O2 0.074(3) 0.158(4) 0.0403(19) 0.011(2) 0.0148(18) 0.052(3)
O1 0.084(3) 0.0406(18) 0.117(3) 0.011(2) -0.034(2) -0.0210(17)
C2 0.0323(18) 0.045(2) 0.0296(18) -0.0012(16) 0.0058(14) 0.0002(15)
C3 0.046(2) 0.056(3) 0.059(3) 0.007(2) 0.015(2) -0.0121(19)
C1 0.041(2) 0.066(3) 0.057(3) 0.005(2) 0.012(2) 0.012(2)
F13 0.0665(18) 0.074(2) 0.0667(19) 0.0129(16) -0.0156(15) 0.0125(15)
F1 0.100(3) 0.072(2) 0.141(4) 0.015(2) -0.063(3) -0.0373(19)
F2 0.056(2) 0.205(5) 0.076(2) 0.017(3) 0.0243(17) 0.035(2)

loop_
_atom_type_symbol
_atom_type_description
_atom_type_scat_dispersion_real
_atom_type_scat_dispersion_imag
_atom_type_scat_source
C C 0.0033 0.0016 'International Tables Vol C Tables 4.2.6.8 and 6.1.1.4'
H H 0.0000 0.0000 'International Tables Vol C Tables 4.2.6.8 and 6.1.1.4'
N N 0.0061 0.0033 'International Tables Vol C Tables 4.2.6.8 and 6.1.1.4'
O O 0.0106 0.0060 'International Tables Vol C Tables 4.2.6.8 and 6.1.1.4'
F F 0.0171 0.0103 'International Tables Vol C Tables 4.2.6.8 and 6.1.1.4'
S S 0.1246 0.1234 'International Tables Vol C Tables 4.2.6.8 and 6.1.1.4'

loop_
_geom_angle_atom_site_label_1
_geom_angle_atom_site_label_2
_geom_angle_atom_site_label_3
_geom_angle
_geom_angle_site_symmetry_1
_geom_angle_site_symmetry_3
O3 S1 C7 103.6(2) . .
O2 S1 O3 113.8(2) . .
O2 S1 C7 103.7(3) . .
O2 S1 O1 118.6(3) . .
O1 S1 O3 111.9(2) . .
O1 S1 C7 103.0(2) . .
C5 N2 C2 118.1(3) . .
N2 C5 C8 107.5(3) . .
C6 C5 N2 110.8(3) . .
C6 C5 C8 112.8(3) . .
F13 C7 S1 111.3(3) . .
F1 C7 S1 109.9(3) . .
F1 C7 F13 107.0(4) . .
F2 C7 S1 111.4(4) . .
F2 C7 F13 106.6(4) . .
F2 C7 F1 110.6(5) . .
N2 C2 C3 110.1(3) . .
N2 C2 C1 107.7(3) . .
C3 C2 C1 112.9(4) . .

loop_
_geom_bond_atom_site_label_1
_geom_bond_atom_site_label_2
_geom_bond_distance
_geom_bond_site_symmetry_2
S1 O3 1.434(3) .
S1 C7 1.816(4) .
S1 O2 1.412(4) .
S1 O1 1.430(4) .
N2 C5 1.505(4) .
N2 C2 1.506(4) .
C5 C6 1.502(6) .
C5 C8 1.509(6) .
C7 F13 1.325(5) .
C7 F1 1.314(6) .
C7 F2 1.300(6) .
C2 C3 1.516(6) .
C2 C1 1.518(5) .
